data_1530867
loop_
_publ_author_name
'Thackeray, M.M.'
'de Picciotto, L.A.'
'Goodenough, J.B.'
'Bruce, P.G.'
'David, W.I.F.'

_publ_section_title
;
 Structural refinement of delithiated Li V O2 by neutron diffraction
;
_journal_name_full 'Journal of Solid State Chemistry'
_journal_page_first 285
_journal_page_last 290
_journal_volume 67
_journal_year 1987
_chemical_formula_sum 'Li0.19 O2 V'
_chemical_name_systematic 'Li.19 V O2'
_space_group_IT_number 166
_symmetry_space_group_name_Hall '-R 3 2"'
_symmetry_space_group_name_H-M 'R -3 m :H'
_cell_angle_alpha 90
_cell_angle_beta 90
_cell_angle_gamma 120
_cell_formula_units_Z 3
_cell_length_a 2.878
_cell_length_b 2.878
_cell_length_c 14.189
_cell_volume 101.780
_citation_journal_id_ASTM JSSCBI
_cod_data_source_file Thackeray_JSSCBI_1987_1402.cif
_cod_data_source_block Li0.19O2V1
_cod_original_cell_volume 101.7804
_cod_original_formula_sum 'Li0.19 O2 V1'
_cod_database_code 1530867

loop_
_symmetry_equiv_pos_as_xyz
x,y,z
-y,x-y,z
-x+y,-x,z
y,x,-z
-x,-x+y,-z
x-y,-y,-z
-x,-y,-z
y,-x+y,-z
x-y,x,-z
-y,-x,z
x,x-y,z
-x+y,y,z
x+2/3,y+1/3,z+1/3
-y+2/3,x-y+1/3,z+1/3
-x+y+2/3,-x+1/3,z+1/3
y+2/3,x+1/3,-z+1/3
-x+2/3,-x+y+1/3,-z+1/3
x-y+2/3,-y+1/3,-z+1/3
-x+2/3,-y+1/3,-z+1/3
y+2/3,-x+y+1/3,-z+1/3
x-y+2/3,x+1/3,-z+1/3
-y+2/3,-x+1/3,z+1/3
x+2/3,x-y+1/3,z+1/3
-x+y+2/3,y+1/3,z+1/3
x+1/3,y+2/3,z+2/3
-y+1/3,x-y+2/3,z+2/3
-x+y+1/3,-x+2/3,z+2/3
y+1/3,x+2/3,-z+2/3
-x+1/3,-x+y+2/3,-z+2/3
x-y+1/3,-y+2/3,-z+2/3
-x+1/3,-y+2/3,-z+2/3
y+1/3,-x+y+2/3,-z+2/3
x-y+1/3,x+2/3,-z+2/3
-y+1/3,-x+2/3,z+2/3
x+1/3,x-y+2/3,z+2/3
-x+y+1/3,y+2/3,z+2/3

loop_
_atom_site_label
_atom_site_type_symbol
_atom_site_fract_x
_atom_site_fract_y
_atom_site_fract_z
_atom_site_occupancy
_atom_site_U_iso_or_equiv
V2 V+3 0 0 0 0.33 0.0
Li1 Li+1 0 0 0 0.19 0.0
V1 V+3 0 0 0.5 0.67 0.0
O1 O-2 0 0 0.2464 1 0.0
